data_4346222
loop_
_publ_author_name
'Lysenko, Andrey B.'
'Senchyk, Ganna A.'
'Domasevitch, Konstantin V.'
'Hauser, J\"urg'
'Fuhrmann, Daniel'
'Kobalz, Merten'
'Krautscheid, Harald'
'Neves, Patr\'icia'
'Valente, Anabela A.'
'Gon\,calves, Isabel S'

_publ_section_title
;
 Synthesis and Structural Elucidation of Triazolylmolybdenum(VI) Oxide
 Hybrids and Their Behavior as Oxidation Catalysts.
;
_journal_issue 17
_journal_name_full 'Inorganic chemistry'
_journal_page_first 8327
_journal_page_last 8338
_journal_paper_doi 10.1021/acs.inorgchem.5b01007
_journal_volume 54
_journal_year 2015
_chemical_formula_moiety 'C7 H13 Mo2 N5 O8'
_chemical_formula_sum 'C7 H13 Mo2 N5 O8'
_chemical_formula_weight 487.1
_chemical_name_systematic
;
poly[di-\m-oxido-\m-
[4-[3,5-dimethylpyrazol-4-yl]-4H-1,2,4-triazole-
\k^4^N1:N2]-diaqua-tetraoxodimolybdenum(VI)]

;
_space_group_IT_number 14
_space_group_name_Hall '-P 2yn'
_space_group_name_H-M_alt 'P 1 21/n 1'
_symmetry_cell_setting monoclinic
_symmetry_Int_Tables_number 14
_symmetry_space_group_name_Hall '-P 2yn'
_symmetry_space_group_name_H-M 'P 1 21/n 1'
_atom_sites_solution_hydrogens mixed
_audit_creation_method SHELXL-97
_cell_angle_alpha 90
_cell_angle_beta 99.2369(8)
_cell_angle_gamma 90
_cell_formula_units_Z 4
_cell_length_a 7.71946(6)
_cell_length_b 20.35701(13)
_cell_length_c 9.41202(9)
_cell_measurement_reflns_used 19258
_cell_measurement_temperature 120(2)
_cell_measurement_theta_max 31.572
_cell_measurement_theta_min 1.994
_cell_volume 1459.87(2)
_computing_cell_refinement
;
        CrysAlisPro, Agilent Technologies,
        Version 1.171.36.32 (release 02-08-2013 CrysAlis171 .NET)
        (compiled Aug  2 2013,16:46:58)
;
_computing_data_collection
;
        CrysAlisPro, Agilent Technologies,
        Version 1.171.36.32 (release 02-08-2013 CrysAlis171 .NET)
        (compiled Aug  2 2013,16:46:58)
;
_computing_data_reduction
;
        CrysAlisPro, Agilent Technologies,
        Version 1.171.36.32 (release 02-08-2013 CrysAlis171 .NET)
        (compiled Aug  2 2013,16:46:58)
;
_computing_structure_refinement 'SHELXL-2014 (Sheldrick, 2014)'
_diffrn_ambient_temperature 120(2)
_diffrn_detector_area_resol_mean 16.0965
_diffrn_measured_fraction_theta_full 1
_diffrn_measured_fraction_theta_max 0.956
_diffrn_measurement_device_type 'SuperNova, Single source at offset, Eos'
_diffrn_measurement_method '\w scans'
_diffrn_orient_matrix_UB_11 -0.037672
_diffrn_orient_matrix_UB_12 0.0312091
_diffrn_orient_matrix_UB_13 -0.0188763
_diffrn_orient_matrix_UB_21 0.060763
_diffrn_orient_matrix_UB_22 0.0147823
_diffrn_orient_matrix_UB_23 0.0553043
_diffrn_orient_matrix_UB_31 0.0596161
_diffrn_orient_matrix_UB_32 0.0046499
_diffrn_orient_matrix_UB_33 -0.0491411
_diffrn_radiation_monochromator mirror
_diffrn_radiation_type MoK\a
_diffrn_radiation_wavelength 0.71073
_diffrn_reflns_av_R_equivalents 0.0297
_diffrn_reflns_av_unetI/netI 0.0389
_diffrn_reflns_Laue_measured_fraction_full 1
_diffrn_reflns_Laue_measured_fraction_max 0.956
_diffrn_reflns_limit_h_max 11
_diffrn_reflns_limit_h_min -11
_diffrn_reflns_limit_k_max 29
_diffrn_reflns_limit_k_min -29
_diffrn_reflns_limit_l_max 13
_diffrn_reflns_limit_l_min -13
_diffrn_reflns_number 31977
_diffrn_reflns_point_group_measured_fraction_full 1
_diffrn_reflns_point_group_measured_fraction_max 0.956
_diffrn_reflns_theta_full 25.242
_diffrn_reflns_theta_max 31.901
_diffrn_reflns_theta_min 2.001
_exptl_absorpt_coefficient_mu 1.766
_exptl_absorpt_correction_T_max 1
_exptl_absorpt_correction_T_min 0.57315
_exptl_absorpt_correction_type multi-scan
_exptl_absorpt_process_details
;
        CrysAlisPro, Agilent Technologies,
        Version 1.171.36.32 (release 02-08-2013 CrysAlis171 .NET)
        (compiled Aug  2 2013,16:46:58)
        Empirical absorption correction using spherical harmonics,
 implemented in SCALE3 ABSPACK scaling algorithm.
;
_exptl_crystal_colour colorless
_exptl_crystal_density_diffrn 2.216
_exptl_crystal_description rod
_exptl_crystal_F_000 952
_exptl_crystal_size_max 0.405
_exptl_crystal_size_mid 0.0487
_exptl_crystal_size_min 0.0264
_refine_diff_density_max 0.538
_refine_diff_density_min -0.651
_refine_diff_density_rms 0.092
_refine_ls_extinction_method none
_refine_ls_goodness_of_fit_ref 1.057
_refine_ls_hydrogen_treatment mixed
_refine_ls_matrix_type full
_refine_ls_number_parameters 216
_refine_ls_number_reflns 4805
_refine_ls_number_restraints 0
_refine_ls_restrained_S_all 1.057
_refine_ls_R_factor_all 0.0217
_refine_ls_R_factor_gt 0.0184
_refine_ls_shift/su_max 0.001
_refine_ls_shift/su_mean 0
_refine_ls_structure_factor_coef Fsqd
_refine_ls_weighting_details 'w=1/[\s^2^(Fo^2^)+(0.0152P)^2^+1.3143P] where P=(Fo^2^+2Fc^2^)/3'
_refine_ls_weighting_scheme calc
_refine_ls_wR_factor_gt 0.0418
_refine_ls_wR_factor_ref 0.0433
_reflns_number_gt 4402
_reflns_number_total 4805
_reflns_threshold_expression 'I > 2\s(I)'
_cod_data_source_file ic5b01007_si_002.cif
_cod_data_source_block (2)
_cod_original_sg_symbol_H-M 'P 21/n'
_cod_database_code 4346222

loop_
_symmetry_equiv_pos_as_xyz
'x, y, z'
'-x+1/2, y+1/2, -z+1/2'
'-x, -y, -z'
'x-1/2, -y-1/2, z-1/2'

loop_
_atom_site_label
_atom_site_type_symbol
_atom_site_fract_x
_atom_site_fract_y
_atom_site_fract_z
_atom_site_U_iso_or_equiv
_atom_site_adp_type
_atom_site_occupancy
_atom_site_calc_flag
C1 C 0.7441(2) 0.34949(7) 0.54522(17) 0.0098(3) Uani 1 d
H1 H 0.8299 0.3616 0.4881 0.012 Uiso 1 calc
C2 C 0.5647(2) 0.35237(7) 0.69961(17) 0.0105(3) Uani 1 d
H2 H 0.4994 0.3669 0.7711 0.013 Uiso 1 calc
C3 C 0.7232(2) 0.45659(7) 0.67150(17) 0.0106(3) Uani 1 d
C4 C 0.7363(2) 0.50632(7) 0.56992(17) 0.0114(3) Uani 1 d
C5 C 0.7308(2) 0.50175(8) 0.41133(18) 0.0160(3) Uani 1 d
H5A H 0.7176 0.5458 0.3691 0.024 Uiso 1 calc
H5B H 0.6312 0.4744 0.3694 0.024 Uiso 1 calc
H5C H 0.8401 0.482 0.3911 0.024 Uiso 1 calc
C6 C 0.7435(3) 0.48573(8) 0.80603(18) 0.0172(3) Uani 1 d
C7 C 0.7439(3) 0.45893(9) 0.9535(2) 0.0299(5) Uani 1 d
H7A H 0.7892 0.4923 1.025 0.045 Uiso 1 calc
H7B H 0.8188 0.4198 0.9673 0.045 Uiso 1 calc
H7C H 0.6239 0.4471 0.9651 0.045 Uiso 1 calc
N1 N 0.68263(17) 0.38924(6) 0.64195(14) 0.0087(2) Uani 1 d
N2 N 0.66706(17) 0.29184(6) 0.54252(14) 0.0083(2) Uani 1 d
N3 N 0.55470(17) 0.29379(6) 0.64179(14) 0.0085(2) Uani 1 d
N4 N 0.7624(2) 0.56368(7) 0.63809(16) 0.0174(3) Uani 1 d
N5 N 0.7658(2) 0.54987(7) 0.77986(17) 0.0216(3) Uani 1 d
H5 H 0.787(3) 0.5806(12) 0.842(3) 0.026 Uiso 1 d
O1 O 0.85709(14) 0.24411(5) 0.34164(12) 0.0094(2) Uani 1 d
O2 O 0.74225(16) 0.11526(5) 0.36155(13) 0.0135(2) Uani 1 d
O3 O 0.56377(14) 0.16692(5) 0.56907(11) 0.00824(19) Uani 1 d
O4 O 0.50237(15) 0.21231(6) 0.29088(13) 0.0140(2) Uani 1 d
O5 O 0.90687(16) 0.18014(6) 0.60658(13) 0.0113(2) Uani 1 d
H5D H 0.894(3) 0.2006(10) 0.670(3) 0.014 Uiso 1 d
H5E H 1.001(3) 0.1914(10) 0.590(2) 0.014 Uiso 1 d
O6 O 0.35211(15) 0.12442(5) 0.75637(12) 0.0113(2) Uani 1 d
O7 O 0.66753(16) 0.19319(5) 0.84635(13) 0.0124(2) Uani 1 d
H7D H 0.682(3) 0.2165(11) 0.914(2) 0.015 Uiso 1 d
H7E H 0.697(3) 0.1573(11) 0.873(2) 0.015 Uiso 1 d
O8 O 0.23118(14) 0.21822(5) 0.56186(12) 0.0116(2) Uani 1 d
Mo1 Mo 0.68327(2) 0.19194(2) 0.41207(2) 0.00602(3) Uani 1 d
Mo2 Mo 0.40830(2) 0.19821(2) 0.69240(2) 0.00558(3) Uani 1 d

loop_
_atom_site_aniso_label
_atom_site_aniso_U_11
_atom_site_aniso_U_22
_atom_site_aniso_U_33
_atom_site_aniso_U_23
_atom_site_aniso_U_13
_atom_site_aniso_U_12
C1 0.0122(7) 0.0080(6) 0.0102(7) -0.0008(5) 0.0046(5) -0.0012(5)
C2 0.0138(7) 0.0078(6) 0.0114(7) -0.0002(5) 0.0065(6) -0.0003(5)
C3 0.0152(7) 0.0055(6) 0.0115(7) -0.0013(5) 0.0031(6) -0.0019(5)
C4 0.0145(7) 0.0073(6) 0.0126(7) 0.0007(5) 0.0032(6) -0.0011(5)
C5 0.0241(8) 0.0118(7) 0.0130(8) 0.0019(6) 0.0061(6) 0.0013(6)
C6 0.0317(9) 0.0073(6) 0.0123(8) -0.0012(5) 0.0028(7) -0.0012(6)
C7 0.0629(15) 0.0158(8) 0.0111(8) -0.0001(6) 0.0068(9) -0.0002(9)
N1 0.0125(6) 0.0057(5) 0.0087(6) -0.0008(4) 0.0040(5) -0.0014(4)
N2 0.0106(6) 0.0068(5) 0.0085(6) 0.0004(4) 0.0045(5) -0.0005(4)
N3 0.0109(6) 0.0066(5) 0.0094(6) -0.0003(4) 0.0058(5) -0.0004(4)
N4 0.0298(8) 0.0081(6) 0.0141(7) 0.0000(5) 0.0031(6) -0.0038(5)
N5 0.0445(10) 0.0073(6) 0.0124(7) -0.0028(5) 0.0023(7) -0.0044(6)
O1 0.0117(5) 0.0088(4) 0.0089(5) 0.0009(4) 0.0052(4) -0.0014(4)
O2 0.0197(6) 0.0080(5) 0.0150(6) -0.0027(4) 0.0094(5) -0.0014(4)
O3 0.0102(5) 0.0067(4) 0.0086(5) -0.0008(4) 0.0040(4) -0.0010(4)
O4 0.0126(5) 0.0179(5) 0.0104(5) 0.0029(4) -0.0011(4) -0.0028(4)
O5 0.0099(5) 0.0135(5) 0.0105(5) -0.0010(4) 0.0020(4) -0.0012(4)
O6 0.0166(5) 0.0088(5) 0.0098(5) -0.0001(4) 0.0058(4) -0.0022(4)
O7 0.0164(6) 0.0071(5) 0.0120(6) -0.0028(4) -0.0031(4) 0.0031(4)
O8 0.0096(5) 0.0140(5) 0.0108(5) 0.0015(4) 0.0003(4) -0.0001(4)
Mo1 0.00800(6) 0.00519(5) 0.00527(6) -0.00050(4) 0.00228(4) -0.00078(4)
Mo2 0.00668(6) 0.00507(5) 0.00534(6) 0.00029(4) 0.00204(4) -0.00039(4)

loop_
_atom_type_symbol
_atom_type_description
_atom_type_scat_dispersion_real
_atom_type_scat_dispersion_imag
_atom_type_scat_source
C C 0.0033 0.0016 'International Tables Vol C Tables 4.2.6.8 and 6.1.1.4'
H H 0 0 'International Tables Vol C Tables 4.2.6.8 and 6.1.1.4'
N N 0.0061 0.0033 'International Tables Vol C Tables 4.2.6.8 and 6.1.1.4'
O O 0.0106 0.006 'International Tables Vol C Tables 4.2.6.8 and 6.1.1.4'
Mo Mo -1.6832 0.6857 'International Tables Vol C Tables 4.2.6.8 and 6.1.1.4'

loop_
_exptl_crystal_face_index_h
_exptl_crystal_face_index_k
_exptl_crystal_face_index_l
_exptl_crystal_face_perp_dist
-1 -1 -1 0.0132
1 1 1 0.0132
0 1 0 0.0219
0 -1 0 0.0219
7 3 -11 0.1978
-7 -3 11 0.1978
6 -18 6 0.018

loop_
_geom_angle_atom_site_label_1
_geom_angle_atom_site_label_2
_geom_angle_atom_site_label_3
_geom_angle
_geom_angle_site_symmetry_1
_geom_angle_site_symmetry_3
N2 C1 N1 109.84(14) . .
N2 C1 H1 125.1 . .
N1 C1 H1 125.1 . .
N3 C2 N1 109.64(14) . .
N3 C2 H2 125.2 . .
N1 C2 H2 125.2 . .
C6 C3 C4 107.65(13) . .
C6 C3 N1 125.48(14) . .
C4 C3 N1 126.69(14) . .
N4 C4 C3 108.97(14) . .
N4 C4 C5 121.02(14) . .
C3 C4 C5 129.97(14) . .
C4 C5 H5A 109.5 . .
C4 C5 H5B 109.5 . .
H5A C5 H5B 109.5 . .
C4 C5 H5C 109.5 . .
H5A C5 H5C 109.5 . .
H5B C5 H5C 109.5 . .
N5 C6 C3 104.34(15) . .
N5 C6 C7 123.01(15) . .
C3 C6 C7 132.66(15) . .
C6 C7 H7A 109.5 . .
C6 C7 H7B 109.5 . .
H7A C7 H7B 109.5 . .
C6 C7 H7C 109.5 . .
H7A C7 H7C 109.5 . .
H7B C7 H7C 109.5 . .
C2 N1 C1 105.48(12) . .
C2 N1 C3 126.48(13) . .
C1 N1 C3 127.93(13) . .
C1 N2 N3 107.10(12) . .
C1 N2 Mo1 135.18(11) . .
N3 N2 Mo1 117.72(9) . .
C2 N3 N2 107.93(12) . .
C2 N3 Mo2 132.25(11) . .
N2 N3 Mo2 119.55(9) . .
C4 N4 N5 105.61(13) . .
C6 N5 N4 113.43(14) . .
C6 N5 H5 127.0(16) . .
N4 N5 H5 119.4(16) . .
Mo1 O1 Mo2 146.30(6) . 4_665
Mo2 O3 Mo1 143.28(6) . .
Mo1 O5 H5D 113.3(17) . .
Mo1 O5 H5E 113.9(16) . .
H5D O5 H5E 104(2) . .
Mo2 O7 H7D 119.0(15) . .
Mo2 O7 H7E 114.7(15) . .
H7D O7 H7E 108(2) . .
O4 Mo1 O2 105.14(6) . .
O4 Mo1 O1 100.25(5) . .
O2 Mo1 O1 100.21(5) . .
O4 Mo1 O3 97.78(5) . .
O2 Mo1 O3 98.79(5) . .
O1 Mo1 O3 149.29(5) . .
O4 Mo1 O5 168.17(5) . .
O2 Mo1 O5 85.84(5) . .
O1 Mo1 O5 81.74(5) . .
O3 Mo1 O5 75.82(4) . .
O4 Mo1 N2 91.83(5) . .
O2 Mo1 N2 162.87(5) . .
O1 Mo1 N2 78.63(5) . .
O3 Mo1 N2 76.14(4) . .
O5 Mo1 N2 77.06(4) . .
O6 Mo2 O8 103.98(5) . .
O6 Mo2 O3 98.14(5) . .
O8 Mo2 O3 98.56(5) . .
O6 Mo2 O1 100.78(5) . 4_566
O8 Mo2 O1 98.24(5) . 4_566
O3 Mo2 O1 150.77(5) . 4_566
O6 Mo2 O7 89.03(5) . .
O8 Mo2 O7 166.96(5) . .
O3 Mo2 O7 78.33(5) . .
O1 Mo2 O7 79.92(5) 4_566 .
O6 Mo2 N3 165.20(5) . .
O8 Mo2 N3 90.69(5) . .
O3 Mo2 N3 77.41(4) . .
O1 Mo2 N3 78.64(5) 4_566 .
O7 Mo2 N3 76.27(4) . .

loop_
_geom_bond_atom_site_label_1
_geom_bond_atom_site_label_2
_geom_bond_distance
_geom_bond_site_symmetry_2
C1 N2 1.3140(18) .
C1 N1 1.3591(19) .
C1 H1 0.95 .
C2 N3 1.3079(18) .
C2 N1 1.3584(19) .
C2 H2 0.95 .
C3 C6 1.384(2) .
C3 C4 1.407(2) .
C3 N1 1.4239(18) .
C4 N4 1.3321(19) .
C4 C5 1.489(2) .
C5 H5A 0.98 .
C5 H5B 0.98 .
C5 H5C 0.98 .
C6 N5 1.345(2) .
C6 C7 1.491(3) .
C7 H7A 0.98 .
C7 H7B 0.98 .
C7 H7C 0.98 .
N2 N3 1.3737(18) .
N2 Mo1 2.3892(13) .
N3 Mo2 2.3372(12) .
N4 N5 1.360(2) .
N5 H5 0.85(2) .
O1 Mo1 1.9113(11) .
O1 Mo2 1.9200(11) 4_665
O2 Mo1 1.7144(11) .
O3 Mo2 1.9080(11) .
O3 Mo1 1.9318(11) .
O4 Mo1 1.7064(11) .
O5 Mo1 2.3182(12) .
O5 H5D 0.75(2) .
O5 H5E 0.80(2) .
O6 Mo2 1.7003(11) .
O7 Mo2 2.2767(12) .
O7 H7D 0.79(2) .
O7 H7E 0.79(2) .
O8 Mo2 1.7336(11) .
Mo2 O1 1.9200(11) 4_566

loop_
_geom_hbond_atom_site_label_D
_geom_hbond_atom_site_label_H
_geom_hbond_atom_site_label_A
_geom_hbond_distance_DH
_geom_hbond_distance_HA
_geom_hbond_distance_DA
_geom_hbond_angle_DHA
_geom_hbond_site_symmetry_A
C1 H1 O6 0.95 2.23 3.016(2) 139.1 4_665
C2 H2 O2 0.95 2.31 3.189(2) 153.4 4_566
C5 H5C O6 0.98 2.52 3.168(2) 123.5 4_665
N5 H5 O3 0.85(2) 2.19(2) 2.9716(18) 152(2) 2_656
O5 H5D O4 0.75(2) 2.20(2) 2.8169(16) 140(2) 4_666
O5 H5D O7 0.75(2) 2.60(2) 3.1489(19) 132(2) .
O5 H5E O8 0.80(2) 1.92(2) 2.7173(17) 177(2) 1_655
O7 H7D O8 0.79(2) 1.92(2) 2.6997(16) 172(2) 4_666
O7 H7E N4 0.79(2) 1.94(2) 2.6906(17) 159(2) 2_646

loop_
_geom_torsion_atom_site_label_1
_geom_torsion_atom_site_label_2
_geom_torsion_atom_site_label_3
_geom_torsion_atom_site_label_4
_geom_torsion
C6 C3 C4 N4 -0.4(2)
N1 C3 C4 N4 175.05(15)
C6 C3 C4 C5 177.46(17)
N1 C3 C4 C5 -7.1(3)
C4 C3 C6 N5 0.5(2)
N1 C3 C6 N5 -175.02(16)
C4 C3 C6 C7 -179.5(2)
N1 C3 C6 C7 5.0(3)
N3 C2 N1 C1 0.01(17)
N3 C2 N1 C3 176.45(14)
N2 C1 N1 C2 0.62(17)
N2 C1 N1 C3 -175.75(14)
C6 C3 N1 C2 41.7(2)
C4 C3 N1 C2 -132.97(18)
C6 C3 N1 C1 -142.66(18)
C4 C3 N1 C1 42.7(2)
N1 C1 N2 N3 -0.99(17)
N1 C1 N2 Mo1 179.64(10)
N1 C2 N3 N2 -0.60(17)
N1 C2 N3 Mo2 173.30(10)
C1 N2 N3 C2 0.98(17)
Mo1 N2 N3 C2 -179.52(10)
C1 N2 N3 Mo2 -173.84(10)
Mo1 N2 N3 Mo2 5.66(13)
C3 C4 N4 N5 0.11(19)
C5 C4 N4 N5 -177.96(16)
C3 C6 N5 N4 -0.4(2)
C7 C6 N5 N4 179.52(19)
C4 N4 N5 C6 0.2(2)
